data_7216539
loop_
_publ_author_name
'Cruickshank, Dyanne L.'
'Younis, Yassir'
'Njuguna, Nicholas M.'
'Ongarora, Dennis S. B.'
'Chibale, Kelly'
'Caira, Mino R.'

_publ_section_title
;
 Alternative solid-state forms of a potent antimalarial aminopyridine:
 X-ray crystallographic, thermal and solubility aspects
;
_journal_issue 26
_journal_name_full CrystEngComm
_journal_page_first 5781
_journal_paper_doi 10.1039/c3ce41798k
_journal_volume 16
_journal_year 2014
_chemical_formula_moiety '2(C18 H17 N3 O3 S1), C6 H10 O4'
_chemical_formula_sum 'C42 H44 N6 O10 S2'
_chemical_formula_weight 856.95
_chemical_melting_point 417
_chemical_name_systematic
; 
 3-6(-Methoxypyridin-3-yl)-5-(4-methylsulfonylphenyl)-
pyridine-2-amine. hexanedioic acid 
;
_space_group_IT_number 2
_symmetry_cell_setting triclinic
_symmetry_space_group_name_Hall '-P 1'
_symmetry_space_group_name_H-M 'P -1'
_atom_sites_solution_hydrogens geom
_atom_sites_solution_primary direct
_atom_sites_solution_secondary difmap
_audit_creation_method SHELXL-97
_cell_angle_alpha 92.4070(10)
_cell_angle_beta 96.173(2)
_cell_angle_gamma 105.2470(10)
_cell_formula_units_Z 2
_cell_length_a 10.4542(7)
_cell_length_b 10.7365(7)
_cell_length_c 19.2796(12)
_cell_measurement_reflns_used 7830
_cell_measurement_temperature 173(2)
_cell_measurement_theta_max 25.70
_cell_measurement_theta_min 1.97
_cell_volume 2070.1(2)
_computing_cell_refinement 'SAINT (Bruker, 2001)'
_computing_data_collection 'Bruker Apex2'
_computing_data_reduction 'Bruker SAINT, SADABS and XPREP'
_computing_molecular_graphics
;
Mercury (Macrae at al., 2006) and POV-RAY (Cason, 2003)
;
_computing_publication_material 'PLATON (Spek, 2003)'
_computing_structure_refinement 'SHELXH-97 (Sheldrick, 1997)'
_computing_structure_solution 'SHELXS-97 (Sheldrick, 1990)'
_diffrn_ambient_temperature 173(2)
_diffrn_measured_fraction_theta_full 0.993
_diffrn_measured_fraction_theta_max 0.993
_diffrn_measurement_device_type 'Bruker Kappa Apex II Duo diffractometer'
_diffrn_measurement_method 'phi- and omega-scans of 0.5 deg.'
_diffrn_radiation_monochromator graphite
_diffrn_radiation_source 'fine-focus sealed tube'
_diffrn_radiation_type MoK\a
_diffrn_radiation_wavelength 0.71073
_diffrn_reflns_av_R_equivalents 0.0365
_diffrn_reflns_av_sigmaI/netI 0.0552
_diffrn_reflns_limit_h_max 12
_diffrn_reflns_limit_h_min -12
_diffrn_reflns_limit_k_max 6
_diffrn_reflns_limit_k_min -13
_diffrn_reflns_limit_l_max 23
_diffrn_reflns_limit_l_min -23
_diffrn_reflns_number 20933
_diffrn_reflns_theta_full 25.70
_diffrn_reflns_theta_max 25.70
_diffrn_reflns_theta_min 1.97
_exptl_absorpt_coefficient_mu 0.195
_exptl_absorpt_correction_T_max 0.9777
_exptl_absorpt_correction_T_min 0.9431
_exptl_absorpt_correction_type multi-scan
_exptl_absorpt_process_details 'SADABS (Sheldrick, 2008)'
_exptl_crystal_colour colourless
_exptl_crystal_density_diffrn 1.375
_exptl_crystal_density_method 'not measured'
_exptl_crystal_description needles
_exptl_crystal_F_000 900
_exptl_crystal_size_max 0.30
_exptl_crystal_size_mid 0.12
_exptl_crystal_size_min 0.12
_refine_diff_density_max 0.725
_refine_diff_density_min -0.688
_refine_diff_density_rms 0.054
_refine_ls_extinction_method none
_refine_ls_goodness_of_fit_ref 0.980
_refine_ls_hydrogen_treatment mixed
_refine_ls_matrix_type full
_refine_ls_number_parameters 551
_refine_ls_number_reflns 7830
_refine_ls_number_restraints 4
_refine_ls_restrained_S_all 1.001
_refine_ls_R_factor_all 0.0918
_refine_ls_R_factor_gt 0.0500
_refine_ls_shift/su_max 0.000
_refine_ls_shift/su_mean 0.000
_refine_ls_structure_factor_coef Fsqd
_refine_ls_weighting_details 'calc w=1/[\s^2^(Fo^2^)+(0.0574P)^2^+1.1805P] where P=(Fo^2^+2Fc^2^)/3'
_refine_ls_weighting_scheme calc
_refine_ls_wR_factor_gt 0.1131
_refine_ls_wR_factor_ref 0.1332
_reflns_number_gt 5045
_reflns_number_total 7830
_reflns_threshold_expression >2sigma(I)
_cod_data_source_file c3ce41798k.txt
_cod_data_source_block d:\dyanne\2012\struct~1\007adi~1\007adiap1
_cod_depositor_comments
;
The following automatic conversions were performed:

'_symmetry_cell_setting' value 'Triclinic' changed to 'triclinic'
according to
/usr/data/users/saulius/crontab/automatic-downloads/rss-feeds/RSC/lib/dictionaries/cif_core.dic
dictionary named 'cif_core.dic' version 2.4.2 from 2011-04-26.

Automatic conversion script
Id: cif_fix_values 2281 2013-09-26 08:29:07Z andrius 

 Adding full bibliography for 7216538--7216544.cif.
;
_cod_original_sg_symbol_H-M P-1
_cod_database_code 7216539

loop_
_symmetry_equiv_pos_as_xyz
'x, y, z'
'-x, -y, -z'

loop_
_atom_site_label
_atom_site_type_symbol
_atom_site_fract_x
_atom_site_fract_y
_atom_site_fract_z
_atom_site_U_iso_or_equiv
_atom_site_adp_type
_atom_site_occupancy
_atom_site_symmetry_multiplicity
_atom_site_calc_flag
_atom_site_refinement_flags
S22A S 0.78388(8) 0.31577(8) -0.08025(4) 0.0365(2) Uani 1 1 d .
S22B S 0.73363(8) 0.79207(7) -0.08508(3) 0.03053(19) Uani 1 1 d .
O1C O 0.68199(19) 0.40448(17) 0.49587(9) 0.0306(5) Uani 1 1 d .
O2A O 0.0823(2) -0.36052(19) 0.32197(10) 0.0406(5) Uani 1 1 d .
O2B O 0.0770(2) 0.12928(19) 0.32072(10) 0.0415(5) Uani 1 1 d .
O3C O 0.8144(2) 0.45897(18) 0.41298(10) 0.0376(5) Uani 1 1 d .
H3C H 0.7636 0.3901 0.3928 0.045 Uiso 1 1 calc R
O9C O 1.32273(19) 1.09548(17) 0.50444(9) 0.0307(5) Uani 1 1 d .
O10C O 1.18523(19) 1.04838(18) 0.58575(9) 0.0339(5) Uani 1 1 d .
H10C H 1.2387 1.1152 0.6066 0.041 Uiso 1 1 calc R
O23A O 0.6681(2) 0.2581(3) -0.12931(11) 0.0570(7) Uani 1 1 d .
O23B O 0.6334(2) 0.69628(19) -0.13006(10) 0.0393(5) Uani 1 1 d .
O24A O 0.8450(3) 0.4534(2) -0.07856(12) 0.0644(8) Uani 1 1 d .
O24B O 0.7435(2) 0.92699(19) -0.09351(10) 0.0416(5) Uani 1 1 d .
N4A N 0.1689(2) -0.1776(2) 0.26474(11) 0.0318(6) Uani 1 1 d .
N4B N 0.1576(2) 0.3190(2) 0.26790(11) 0.0320(6) Uani 1 1 d .
N13A N 0.6724(2) 0.2593(2) 0.33259(11) 0.0300(5) Uani 1 1 d .
N13B N 0.6699(2) 0.7517(2) 0.33429(11) 0.0261(5) Uani 1 1 d .
N15A N 0.55884(18) 0.14196(18) 0.41390(10) 0.0266(5) Uani 1 1 d D
N15B N 0.55363(19) 0.63993(18) 0.41892(9) 0.0270(5) Uani 1 1 d D
C1A C -0.0409(4) -0.3744(4) 0.27830(19) 0.0686(12) Uani 1 1 d .
H1A1 H -0.0602 -0.2900 0.2761 0.103 Uiso 1 1 calc R
H1A2 H -0.1132 -0.4352 0.2977 0.103 Uiso 1 1 calc R
H1A3 H -0.0337 -0.4074 0.2311 0.103 Uiso 1 1 calc R
C1B C -0.0478(4) 0.1141(4) 0.27860(19) 0.0742(14) Uani 1 1 d .
H1B1 H -0.0678 0.1981 0.2765 0.111 Uiso 1 1 calc R
H1B2 H -0.1186 0.0534 0.2992 0.111 Uiso 1 1 calc R
H1B3 H -0.0427 0.0803 0.2313 0.111 Uiso 1 1 calc R
C2C C 0.7775(3) 0.4787(2) 0.47446(13) 0.0242(6) Uani 1 1 d .
C3A C 0.1841(3) -0.2564(2) 0.31384(13) 0.0273(6) Uani 1 1 d .
C3B C 0.1763(3) 0.2368(2) 0.31445(14) 0.0282(6) Uani 1 1 d .
C4C C 0.8634(3) 0.5974(2) 0.51655(13) 0.0280(6) Uani 1 1 d .
H4C1 H 0.9157 0.5697 0.5560 0.034 Uiso 1 1 calc R
H4C2 H 0.8043 0.6439 0.5367 0.034 Uiso 1 1 calc R
C5A C 0.2747(3) -0.0758(3) 0.25999(14) 0.0292(6) Uani 1 1 d .
H5A H 0.2660 -0.0185 0.2247 0.035 Uiso 1 1 calc R
C5B C 0.2604(3) 0.4235(3) 0.26456(14) 0.0291(6) Uani 1 1 d .
H5B H 0.2486 0.4837 0.2314 0.035 Uiso 1 1 calc R
C5C C 0.9602(3) 0.6921(2) 0.47723(13) 0.0266(6) Uani 1 1 d .
H5C1 H 0.9091 0.7213 0.4379 0.032 Uiso 1 1 calc R
H5C2 H 1.0208 0.6472 0.4574 0.032 Uiso 1 1 calc R
C6A C 0.3947(3) -0.0491(2) 0.30275(13) 0.0235(6) Uani 1 1 d .
C6B C 0.3824(3) 0.4497(2) 0.30604(13) 0.0228(6) Uani 1 1 d .
C6C C 1.0432(3) 0.8099(2) 0.52408(13) 0.0272(6) Uani 1 1 d .
H6C1 H 0.9826 0.8548 0.5442 0.033 Uiso 1 1 calc R
H6C2 H 1.0948 0.7809 0.5633 0.033 Uiso 1 1 calc R
C7A C 0.4054(3) -0.1348(2) 0.35465(13) 0.0261(6) Uani 1 1 d .
H7A H 0.4856 -0.1199 0.3858 0.031 Uiso 1 1 calc R
C7B C 0.3963(3) 0.3606(2) 0.35567(13) 0.0246(6) Uani 1 1 d .
H7B H 0.4771 0.3751 0.3863 0.030 Uiso 1 1 calc R
C7C C 1.1388(3) 0.9043(2) 0.48430(13) 0.0271(6) Uani 1 1 d .
H7C1 H 1.1979 0.8578 0.4641 0.033 Uiso 1 1 calc R
H7C2 H 1.0858 0.9310 0.4448 0.033 Uiso 1 1 calc R
C8A C 0.3005(3) -0.2396(3) 0.36046(14) 0.0283(6) Uani 1 1 d .
H8A H 0.3066 -0.2991 0.3950 0.034 Uiso 1 1 calc R
C8B C 0.2934(3) 0.2529(3) 0.35981(14) 0.0282(6) Uani 1 1 d .
H8B H 0.3016 0.1911 0.3926 0.034 Uiso 1 1 calc R
C8C C 1.2251(3) 1.0244(2) 0.52568(13) 0.0244(6) Uani 1 1 d .
C9A C 0.5062(3) 0.0627(2) 0.29056(13) 0.0223(6) Uani 1 1 d .
C9B C 0.4938(3) 0.5611(2) 0.29353(13) 0.0220(6) Uani 1 1 d .
C10A C 0.5396(3) 0.0840(2) 0.22381(13) 0.0249(6) Uani 1 1 d .
H10A H 0.4939 0.0229 0.1863 0.030 Uiso 1 1 calc R
C10B C 0.5213(3) 0.5839(2) 0.22610(13) 0.0245(6) Uani 1 1 d .
H10B H 0.4700 0.5258 0.1886 0.029 Uiso 1 1 calc R
C11A C 0.6390(3) 0.1929(2) 0.20971(13) 0.0253(6) Uani 1 1 d .
C11B C 0.6227(3) 0.6904(2) 0.21131(13) 0.0251(6) Uani 1 1 d .
C12A C 0.6995(3) 0.2774(3) 0.26658(14) 0.0324(7) Uani 1 1 d .
H12A H 0.7650 0.3538 0.2587 0.039 Uiso 1 1 calc R
C12B C 0.6931(3) 0.7706(3) 0.26783(13) 0.0281(6) Uani 1 1 d .
H12B H 0.7621 0.8438 0.2594 0.034 Uiso 1 1 calc R
C14A C 0.5789(3) 0.1538(2) 0.34591(13) 0.0234(6) Uani 1 1 d .
C14B C 0.5728(3) 0.6502(2) 0.34853(13) 0.0222(6) Uani 1 1 d .
C16A C 0.6767(3) 0.2202(2) 0.13852(13) 0.0262(6) Uani 1 1 d .
C16B C 0.6535(3) 0.7154(2) 0.13900(13) 0.0250(6) Uani 1 1 d .
C17A C 0.7954(3) 0.3107(3) 0.12896(15) 0.0355(7) Uani 1 1 d .
H17A H 0.8557 0.3518 0.1688 0.043 Uiso 1 1 calc R
C17B C 0.7000(3) 0.8414(3) 0.11963(14) 0.0307(7) Uani 1 1 d .
H17B H 0.7128 0.9119 0.1534 0.037 Uiso 1 1 calc R
C18A C 0.8275(3) 0.3422(3) 0.06286(15) 0.0365(7) Uani 1 1 d .
H18A H 0.9073 0.4064 0.0576 0.044 Uiso 1 1 calc R
C18B C 0.7280(3) 0.8660(3) 0.05215(14) 0.0322(7) Uani 1 1 d .
H18B H 0.7604 0.9524 0.0399 0.039 Uiso 1 1 calc R
C19A C 0.7429(3) 0.2796(3) 0.00468(14) 0.0288(6) Uani 1 1 d .
C19B C 0.7080(3) 0.7625(3) 0.00256(13) 0.0269(6) Uani 1 1 d .
C20A C 0.6267(3) 0.1865(3) 0.01258(15) 0.0362(7) Uani 1 1 d .
H20A H 0.5695 0.1419 -0.0275 0.043 Uiso 1 1 calc R
C20B C 0.6621(3) 0.6363(3) 0.02056(14) 0.0320(7) Uani 1 1 d .
H20B H 0.6488 0.5660 -0.0134 0.038 Uiso 1 1 calc R
C21A C 0.5939(3) 0.1582(3) 0.07893(14) 0.0341(7) Uani 1 1 d .
H21A H 0.5132 0.0950 0.0838 0.041 Uiso 1 1 calc R
C21B C 0.6359(3) 0.6134(3) 0.08837(14) 0.0307(7) Uani 1 1 d .
H21B H 0.6053 0.5267 0.1007 0.037 Uiso 1 1 calc R
C25A C 0.9081(3) 0.2378(3) -0.09294(14) 0.0362(7) Uani 1 1 d .
H25A H 0.9288 0.2448 -0.1412 0.054 Uiso 1 1 calc R
H25B H 0.8762 0.1463 -0.0840 0.054 Uiso 1 1 calc R
H25C H 0.9888 0.2788 -0.0607 0.054 Uiso 1 1 calc R
C25B C 0.8940(2) 0.7654(3) -0.09631(13) 0.0402(8) Uani 1 1 d .
H25D H 0.8936 0.6771 -0.0851 0.060 Uiso 1 1 calc R
H25E H 0.9641 0.8274 -0.0650 0.060 Uiso 1 1 calc R
H25F H 0.9113 0.7771 -0.1449 0.060 Uiso 1 1 calc R
H15A H 0.4824 0.0901 0.4222 0.037(8) Uiso 1 1 d RD
H15C H 0.4772 0.5833 0.4256 0.061(11) Uiso 1 1 d RD
H15B H 0.6007 0.2114 0.4412 0.026(7) Uiso 1 1 d RD
H15D H 0.6030 0.7123 0.4433 0.071(12) Uiso 1 1 d RD

loop_
_atom_site_aniso_label
_atom_site_aniso_U_11
_atom_site_aniso_U_22
_atom_site_aniso_U_33
_atom_site_aniso_U_23
_atom_site_aniso_U_13
_atom_site_aniso_U_12
S22A 0.0460(5) 0.0429(5) 0.0256(4) 0.0133(3) 0.0121(3) 0.0159(4)
S22B 0.0410(5) 0.0294(4) 0.0192(4) 0.0041(3) 0.0063(3) 0.0046(3)
O1C 0.0337(11) 0.0289(10) 0.0227(10) 0.0019(8) 0.0060(8) -0.0040(9)
O2A 0.0407(13) 0.0332(11) 0.0381(12) 0.0015(9) 0.0118(10) -0.0099(10)
O2B 0.0422(13) 0.0329(11) 0.0378(12) 0.0010(9) 0.0116(10) -0.0127(10)
O3C 0.0413(13) 0.0312(11) 0.0274(11) -0.0126(9) 0.0141(9) -0.0143(9)
O9C 0.0338(11) 0.0292(10) 0.0227(10) 0.0011(8) 0.0063(8) -0.0035(9)
O10C 0.0368(12) 0.0294(11) 0.0252(11) -0.0102(8) 0.0090(9) -0.0094(9)
O23A 0.0396(14) 0.107(2) 0.0276(12) 0.0165(12) 0.0021(10) 0.0240(14)
O23B 0.0454(13) 0.0415(12) 0.0228(10) -0.0053(9) -0.0010(9) 0.0010(10)
O24A 0.107(2) 0.0405(14) 0.0548(15) 0.0226(12) 0.0398(15) 0.0218(14)
O24B 0.0596(15) 0.0338(12) 0.0317(12) 0.0122(9) 0.0122(10) 0.0091(10)
N4A 0.0311(14) 0.0352(14) 0.0209(12) 0.0015(10) 0.0029(10) -0.0051(11)
N4B 0.0301(14) 0.0331(13) 0.0233(12) 0.0018(10) 0.0016(10) -0.0073(11)
N13A 0.0327(14) 0.0280(13) 0.0233(12) -0.0031(10) 0.0083(10) -0.0036(11)
N13B 0.0277(13) 0.0258(12) 0.0199(12) -0.0024(9) 0.0042(10) -0.0013(10)
N15A 0.0297(14) 0.0238(12) 0.0201(12) -0.0033(10) 0.0019(10) -0.0026(11)
N15B 0.0286(13) 0.0262(12) 0.0211(12) 0.0018(10) 0.0013(10) -0.0011(11)
C1A 0.050(2) 0.075(3) 0.051(2) 0.016(2) -0.0015(19) -0.033(2)
C1B 0.050(2) 0.086(3) 0.052(2) 0.017(2) -0.0068(19) -0.039(2)
C2C 0.0269(15) 0.0241(14) 0.0196(14) 0.0021(11) 0.0020(11) 0.0034(12)
C3A 0.0309(16) 0.0244(14) 0.0223(14) -0.0039(12) 0.0108(12) -0.0023(12)
C3B 0.0317(17) 0.0227(14) 0.0250(15) -0.0040(12) 0.0111(12) -0.0038(12)
C4C 0.0305(16) 0.0264(15) 0.0227(14) -0.0031(12) 0.0041(12) 0.0006(12)
C5A 0.0317(17) 0.0295(15) 0.0210(14) 0.0033(12) 0.0022(12) -0.0007(13)
C5B 0.0324(17) 0.0299(15) 0.0211(14) 0.0047(12) 0.0037(12) 0.0013(13)
C5C 0.0297(16) 0.0224(14) 0.0223(14) -0.0034(11) 0.0025(12) -0.0013(12)
C6A 0.0279(15) 0.0215(14) 0.0185(13) -0.0025(11) 0.0055(11) 0.0014(12)
C6B 0.0281(15) 0.0201(13) 0.0191(13) -0.0014(11) 0.0056(11) 0.0039(11)
C6C 0.0314(16) 0.0240(14) 0.0225(14) -0.0021(11) 0.0030(12) 0.0018(12)
C7A 0.0279(16) 0.0262(15) 0.0235(14) 0.0015(11) 0.0029(12) 0.0060(12)
C7B 0.0267(15) 0.0243(14) 0.0225(14) -0.0001(11) 0.0033(11) 0.0063(12)
C7C 0.0286(16) 0.0259(15) 0.0220(14) -0.0030(11) 0.0042(12) -0.0010(12)
C8A 0.0354(17) 0.0237(14) 0.0283(15) 0.0049(12) 0.0104(13) 0.0093(13)
C8B 0.0361(17) 0.0238(14) 0.0261(15) 0.0042(12) 0.0105(13) 0.0077(13)
C8C 0.0274(15) 0.0257(14) 0.0185(14) 0.0045(11) 0.0016(11) 0.0044(12)
C9A 0.0238(15) 0.0207(13) 0.0204(14) -0.0002(11) 0.0014(11) 0.0036(11)
C9B 0.0239(15) 0.0196(13) 0.0209(14) 0.0014(11) 0.0020(11) 0.0036(11)
C10A 0.0263(15) 0.0241(14) 0.0216(14) -0.0017(11) 0.0014(11) 0.0032(12)
C10B 0.0267(15) 0.0225(14) 0.0212(14) -0.0015(11) 0.0012(11) 0.0022(12)
C11A 0.0239(15) 0.0248(14) 0.0242(14) -0.0014(11) 0.0052(11) 0.0006(12)
C11B 0.0280(15) 0.0234(14) 0.0212(14) 0.0022(11) 0.0045(11) 0.0016(12)
C12A 0.0343(17) 0.0278(15) 0.0285(16) -0.0011(12) 0.0110(13) -0.0055(13)
C12B 0.0301(16) 0.0247(14) 0.0238(15) 0.0004(12) 0.0072(12) -0.0037(12)
C14A 0.0253(15) 0.0239(14) 0.0206(14) 0.0009(11) 0.0041(11) 0.0058(12)
C14B 0.0232(14) 0.0208(13) 0.0214(14) 0.0011(11) 0.0028(11) 0.0037(11)
C16A 0.0275(16) 0.0250(14) 0.0246(15) -0.0002(12) 0.0076(12) 0.0027(12)
C16B 0.0268(15) 0.0254(14) 0.0197(14) 0.0003(11) 0.0049(11) 0.0010(12)
C17A 0.0349(18) 0.0366(17) 0.0264(15) -0.0022(13) 0.0064(13) -0.0058(14)
C17B 0.0399(18) 0.0243(15) 0.0224(14) -0.0027(12) 0.0056(12) -0.0009(13)
C18A 0.0346(18) 0.0360(17) 0.0337(17) 0.0040(14) 0.0129(14) -0.0034(14)
C18B 0.0400(18) 0.0246(15) 0.0265(15) 0.0036(12) 0.0059(13) -0.0018(13)
C19A 0.0327(17) 0.0310(15) 0.0239(15) 0.0055(12) 0.0074(12) 0.0087(13)
C19B 0.0309(16) 0.0266(15) 0.0206(14) 0.0013(11) 0.0055(12) 0.0025(12)
C20A 0.0350(18) 0.0440(18) 0.0238(15) -0.0001(13) 0.0022(13) 0.0015(14)
C20B 0.0444(18) 0.0256(15) 0.0224(15) -0.0008(12) 0.0074(13) 0.0021(13)
C21A 0.0313(17) 0.0350(16) 0.0281(16) -0.0001(13) 0.0062(13) -0.0054(13)
C21B 0.0418(18) 0.0222(14) 0.0247(15) 0.0017(12) 0.0080(13) 0.0010(13)
C25A 0.0381(18) 0.0456(18) 0.0238(15) 0.0040(13) 0.0065(13) 0.0080(15)
C25B 0.0429(19) 0.0462(19) 0.0299(17) 0.0028(14) 0.0074(14) 0.0080(15)

loop_
_atom_type_symbol
_atom_type_description
_atom_type_scat_dispersion_real
_atom_type_scat_dispersion_imag
_atom_type_scat_source
C C 0.0033 0.0016 'International Tables Vol C Tables 4.2.6.8 and 6.1.1.4'
H H 0.0000 0.0000 'International Tables Vol C Tables 4.2.6.8 and 6.1.1.4'
N N 0.0061 0.0033 'International Tables Vol C Tables 4.2.6.8 and 6.1.1.4'
O O 0.0106 0.0060 'International Tables Vol C Tables 4.2.6.8 and 6.1.1.4'
S S 0.1246 0.1234 'International Tables Vol C Tables 4.2.6.8 and 6.1.1.4'

loop_
_geom_angle_atom_site_label_1
_geom_angle_atom_site_label_2
_geom_angle_atom_site_label_3
_geom_angle
O23A S22A O24A 119.39(15)
O23A S22A C25A 108.97(15)
O24A S22A C25A 107.25(15)
O23A S22A C19A 108.06(13)
O24A S22A C19A 107.62(14)
C25A S22A C19A 104.58(13)
O23B S22B O24B 118.56(13)
O23B S22B C19B 108.11(12)
O24B S22B C19B 107.80(12)
O23B S22B C25B 107.64(14)
O24B S22B C25B 107.77(13)
C19B S22B C25B 106.33(13)
C3A O2A C1A 116.8(2)
C3B O2B C1B 117.5(2)
C2C O3C H3C 109.5
C8C O10C H10C 109.5
C3A N4A C5A 116.4(2)
C3B N4B C5B 116.6(2)
C14A N13A C12A 119.7(2)
C14B N13B C12B 120.1(2)
C14A N15A H15A 116.8
C14A N15A H15B 113.4
H15A N15A H15B 122.5
C14B N15B H15C 113.6
C14B N15B H15D 108.6
H15C N15B H15D 132.4
O2A C1A H1A1 109.5
O2A C1A H1A2 109.5
H1A1 C1A H1A2 109.5
O2A C1A H1A3 109.5
H1A1 C1A H1A3 109.5
H1A2 C1A H1A3 109.5
O2B C1B H1B1 109.5
O2B C1B H1B2 109.5
H1B1 C1B H1B2 109.5
O2B C1B H1B3 109.5
H1B1 C1B H1B3 109.5
H1B2 C1B H1B3 109.5
O1C C2C O3C 122.4(2)
O1C C2C C4C 123.1(2)
O3C C2C C4C 114.5(2)
N4A C3A O2A 119.9(3)
N4A C3A C8A 124.3(2)
O2A C3A C8A 115.8(2)
N4B C3B O2B 119.8(3)
N4B C3B C8B 124.3(2)
O2B C3B C8B 115.9(2)
C2C C4C C5C 116.0(2)
C2C C4C H4C1 108.3
C5C C4C H4C1 108.3
C2C C4C H4C2 108.3
C5C C4C H4C2 108.3
H4C1 C4C H4C2 107.4
N4A C5A C6A 124.7(2)
N4A C5A H5A 117.7
C6A C5A H5A 117.7
N4B C5B C6B 124.7(2)
N4B C5B H5B 117.7
C6B C5B H5B 117.7
C4C C5C C6C 112.4(2)
C4C C5C H5C1 109.1
C6C C5C H5C1 109.1
C4C C5C H5C2 109.1
C6C C5C H5C2 109.1
H5C1 C5C H5C2 107.9
C5A C6A C7A 116.8(2)
C5A C6A C9A 119.8(2)
C7A C6A C9A 123.4(2)
C5B C6B C7B 116.5(2)
C5B C6B C9B 120.3(2)
C7B C6B C9B 123.0(2)
C7C C6C C5C 112.0(2)
C7C C6C H6C1 109.2
C5C C6C H6C1 109.2
C7C C6C H6C2 109.2
C5C C6C H6C2 109.2
H6C1 C6C H6C2 107.9
C8A C7A C6A 120.1(3)
C8A C7A H7A 120.0
C6A C7A H7A 120.0
C8B C7B C6B 119.9(3)
C8B C7B H7B 120.0
C6B C7B H7B 120.0
C8C C7C C6C 116.3(2)
C8C C7C H7C1 108.2
C6C C7C H7C1 108.2
C8C C7C H7C2 108.2
C6C C7C H7C2 108.2
H7C1 C7C H7C2 107.4
C7A C8A C3A 117.8(2)
C7A C8A H8A 121.1
C3A C8A H8A 121.1
C7B C8B C3B 118.0(2)
C7B C8B H8B 121.0
C3B C8B H8B 121.0
O9C C8C O10C 122.7(2)
O9C C8C C7C 122.9(2)
O10C C8C C7C 114.4(2)
C10A C9A C14A 117.7(2)
C10A C9A C6A 120.5(2)
C14A C9A C6A 121.8(2)
C10B C9B C14B 117.5(2)
C10B C9B C6B 119.7(2)
C14B C9B C6B 122.7(2)
C9A C10A C11A 122.1(2)
C9A C10A H10A 119.0
C11A C10A H10A 119.0
C9B C10B C11B 121.9(2)
C9B C10B H10B 119.0
C11B C10B H10B 119.0
C12A C11A C10A 115.5(2)
C12A C11A C16A 120.7(2)
C10A C11A C16A 123.7(2)
C12B C11B C10B 116.1(2)
C12B C11B C16B 121.5(2)
C10B C11B C16B 122.3(2)
N13A C12A C11A 124.5(2)
N13A C12A H12A 117.8
C11A C12A H12A 117.8
N13B C12B C11B 123.9(2)
N13B C12B H12B 118.1
C11B C12B H12B 118.1
N13A C14A N15A 116.0(2)
N13A C14A C9A 120.5(2)
N15A C14A C9A 123.5(2)
N13B C14B N15B 116.2(2)
N13B C14B C9B 120.5(2)
N15B C14B C9B 123.3(2)
C21A C16A C17A 117.4(2)
C21A C16A C11A 121.2(2)
C17A C16A C11A 121.3(2)
C17B C16B C21B 118.2(2)
C17B C16B C11B 120.9(2)
C21B C16B C11B 121.0(2)
C18A C17A C16A 121.7(3)
C18A C17A H17A 119.2
C16A C17A H17A 119.2
C18B C17B C16B 121.4(3)
C18B C17B H17B 119.3
C16B C17B H17B 119.3
C19A C18A C17A 119.5(3)
C19A C18A H18A 120.2
C17A C18A H18A 120.2
C17B C18B C19B 119.2(2)
C17B C18B H18B 120.4
C19B C18B H18B 120.4
C18A C19A C20A 120.0(2)
C18A C19A S22A 120.3(2)
C20A C19A S22A 119.7(2)
C20B C19B C18B 120.5(2)
C20B C19B S22B 119.5(2)
C18B C19B S22B 119.9(2)
C19A C20A C21A 120.0(3)
C19A C20A H20A 120.0
C21A C20A H20A 120.0
C21B C20B C19B 119.5(3)
C21B C20B H20B 120.2
C19B C20B H20B 120.2
C20A C21A C16A 121.4(3)
C20A C21A H21A 119.3
C16A C21A H21A 119.3
C20B C21B C16B 121.2(2)
C20B C21B H21B 119.4
C16B C21B H21B 119.4
S22A C25A H25A 109.5
S22A C25A H25B 109.5
H25A C25A H25B 109.5
S22A C25A H25C 109.5
H25A C25A H25C 109.5
H25B C25A H25C 109.5
S22B C25B H25D 109.5
S22B C25B H25E 109.5
H25D C25B H25E 109.5
S22B C25B H25F 109.5
H25D C25B H25F 109.5
H25E C25B H25F 109.5

loop_
_geom_bond_atom_site_label_1
_geom_bond_atom_site_label_2
_geom_bond_distance
S22A O23A 1.433(2)
S22A O24A 1.445(2)
S22A C25A 1.752(3)
S22A C19A 1.770(3)
S22B O23B 1.439(2)
S22B O24B 1.442(2)
S22B C19B 1.768(3)
S22B C25B 1.807(2)
O1C C2C 1.225(3)
O2A C3A 1.353(3)
O2A C1A 1.430(4)
O2B C3B 1.353(3)
O2B C1B 1.428(4)
O3C C2C 1.311(3)
O3C H3C 0.8400
O9C C8C 1.224(3)
O10C C8C 1.310(3)
O10C H10C 0.8400
N4A C3A 1.320(3)
N4A C5A 1.350(3)
N4B C3B 1.320(3)
N4B C5B 1.344(3)
N13A C14A 1.342(3)
N13A C12A 1.344(3)
N13B C14B 1.340(3)
N13B C12B 1.343(3)
N15A C14A 1.355(3)
N15A H15A 0.8807
N15A H15B 0.8781
N15B C14B 1.398(3)
N15B H15C 0.8936
N15B H15D 0.8926
C1A H1A1 0.9800
C1A H1A2 0.9800
C1A H1A3 0.9800
C1B H1B1 0.9800
C1B H1B2 0.9800
C1B H1B3 0.9800
C2C C4C 1.498(4)
C3A C8A 1.399(4)
C3B C8B 1.393(4)
C4C C5C 1.524(3)
C4C H4C1 0.9900
C4C H4C2 0.9900
C5A C6A 1.380(4)
C5A H5A 0.9500
C5B C6B 1.385(4)
C5B H5B 0.9500
C5C C6C 1.525(4)
C5C H5C1 0.9900
C5C H5C2 0.9900
C6A C7A 1.402(3)
C6A C9A 1.484(3)
C6B C7B 1.404(3)
C6B C9B 1.482(3)
C6C C7C 1.521(3)
C6C H6C1 0.9900
C6C H6C2 0.9900
C7A C8A 1.367(4)
C7A H7A 0.9500
C7B C8B 1.368(4)
C7B H7B 0.9500
C7C C8C 1.503(4)
C7C H7C1 0.9900
C7C H7C2 0.9900
C8A H8A 0.9500
C8B H8B 0.9500
C9A C10A 1.382(3)
C9A C14A 1.421(4)
C9B C10B 1.379(3)
C9B C14B 1.426(4)
C10A C11A 1.403(3)
C10A H10A 0.9500
C10B C11B 1.403(3)
C10B H10B 0.9500
C11A C12A 1.375(4)
C11A C16A 1.488(3)
C11B C12B 1.373(4)
C11B C16B 1.484(3)
C12A H12A 0.9500
C12B H12B 0.9500
C16A C21A 1.390(4)
C16A C17A 1.396(4)
C16B C17B 1.393(4)
C16B C21B 1.397(4)
C17A C18A 1.386(4)
C17A H17A 0.9500
C17B C18B 1.385(4)
C17B H17B 0.9500
C18A C19A 1.380(4)
C18A H18A 0.9500
C18B C19B 1.392(4)
C18B H18B 0.9500
C19A C20A 1.383(4)
C19B C20B 1.386(4)
C20A C21A 1.385(4)
C20A H20A 0.9500
C20B C21B 1.383(3)
C20B H20B 0.9500
C21A H21A 0.9500
C21B H21B 0.9500
C25A H25A 0.9800
C25A H25B 0.9800
C25A H25C 0.9800
C25B H25D 0.9800
C25B H25E 0.9800
C25B H25F 0.9800

loop_
_geom_torsion_atom_site_label_1
_geom_torsion_atom_site_label_2
_geom_torsion_atom_site_label_3
_geom_torsion_atom_site_label_4
_geom_torsion
C5A N4A C3A O2A 179.8(2)
C5A N4A C3A C8A 0.7(4)
C1A O2A C3A N4A -3.6(4)
C1A O2A C3A C8A 175.6(3)
C5B N4B C3B O2B -180.0(2)
C5B N4B C3B C8B 0.8(4)
C1B O2B C3B N4B -3.6(4)
C1B O2B C3B C8B 175.6(3)
O1C C2C C4C C5C -168.5(2)
O3C C2C C4C C5C 12.7(4)
C3A N4A C5A C6A -0.6(4)
C3B N4B C5B C6B 0.1(4)
C2C C4C C5C C6C 179.9(2)
N4A C5A C6A C7A -0.2(4)
N4A C5A C6A C9A 177.4(2)
N4B C5B C6B C7B -1.3(4)
N4B C5B C6B C9B 174.1(2)
C4C C5C C6C C7C -179.7(2)
C5A C6A C7A C8A 0.8(4)
C9A C6A C7A C8A -176.6(2)
C5B C6B C7B C8B 1.7(4)
C9B C6B C7B C8B -173.6(2)
C5C C6C C7C C8C 179.7(2)
C6A C7A C8A C3A -0.7(4)
N4A C3A C8A C7A -0.1(4)
O2A C3A C8A C7A -179.2(2)
C6B C7B C8B C3B -0.9(4)
N4B C3B C8B C7B -0.4(4)
O2B C3B C8B C7B -179.7(2)
C6C C7C C8C O9C 165.7(2)
C6C C7C C8C O10C -15.9(4)
C5A C6A C9A C10A -46.0(4)
C7A C6A C9A C10A 131.3(3)
C5A C6A C9A C14A 131.7(3)
C7A C6A C9A C14A -51.0(4)
C5B C6B C9B C10B -44.3(4)
C7B C6B C9B C10B 130.8(3)
C5B C6B C9B C14B 133.6(3)
C7B C6B C9B C14B -51.3(4)
C14A C9A C10A C11A -1.7(4)
C6A C9A C10A C11A 176.1(2)
C14B C9B C10B C11B -0.1(4)
C6B C9B C10B C11B 177.9(2)
C9A C10A C11A C12A -0.7(4)
C9A C10A C11A C16A -179.1(3)
C9B C10B C11B C12B 0.0(4)
C9B C10B C11B C16B 179.7(3)
C14A N13A C12A C11A -1.2(4)
C10A C11A C12A N13A 2.3(4)
C16A C11A C12A N13A -179.2(3)
C14B N13B C12B C11B -0.5(4)
C10B C11B C12B N13B 0.3(4)
C16B C11B C12B N13B -179.4(3)
C12A N13A C14A N15A 179.2(2)
C12A N13A C14A C9A -1.4(4)
C10A C9A C14A N13A 2.8(4)
C6A C9A C14A N13A -174.9(2)
C10A C9A C14A N15A -177.8(2)
C6A C9A C14A N15A 4.4(4)
C12B N13B C14B N15B -178.5(2)
C12B N13B C14B C9B 0.4(4)
C10B C9B C14B N13B -0.1(4)
C6B C9B C14B N13B -178.0(2)
C10B C9B C14B N15B 178.6(2)
C6B C9B C14B N15B 0.7(4)
C12A C11A C16A C21A -161.7(3)
C10A C11A C16A C21A 16.7(4)
C12A C11A C16A C17A 17.3(4)
C10A C11A C16A C17A -164.4(3)
C12B C11B C16B C17B -32.4(4)
C10B C11B C16B C17B 147.9(3)
C12B C11B C16B C21B 148.0(3)
C10B C11B C16B C21B -31.7(4)
C21A C16A C17A C18A 2.8(4)
C11A C16A C17A C18A -176.2(3)
C21B C16B C17B C18B 0.2(4)
C11B C16B C17B C18B -179.4(3)
C16A C17A C18A C19A -2.3(5)
C16B C17B C18B C19B 0.6(4)
C17A C18A C19A C20A 0.1(5)
C17A C18A C19A S22A -178.6(2)
O23A S22A C19A C18A -168.3(2)
O24A S22A C19A C18A -38.1(3)
C25A S22A C19A C18A 75.7(3)
O23A S22A C19A C20A 13.0(3)
O24A S22A C19A C20A 143.2(2)
C25A S22A C19A C20A -103.0(3)
C17B C18B C19B C20B -0.7(4)
C17B C18B C19B S22B 176.3(2)
O23B S22B C19B C20B 34.6(3)
O24B S22B C19B C20B 163.9(2)
C25B S22B C19B C20B -80.7(3)
O23B S22B C19B C18B -142.4(2)
O24B S22B C19B C18B -13.1(3)
C25B S22B C19B C18B 102.2(3)
C18A C19A C20A C21A 1.5(5)
S22A C19A C20A C21A -179.7(2)
C18B C19B C20B C21B 0.1(4)
S22B C19B C20B C21B -176.9(2)
C19A C20A C21A C16A -1.0(5)
C17A C16A C21A C20A -1.1(4)
C11A C16A C21A C20A 177.9(3)
C19B C20B C21B C16B 0.7(5)
C17B C16B C21B C20B -0.8(4)
C11B C16B C21B C20B 178.8(3)
